data_1576974
loop_
_publ_author_name
'Shi, Xiaoli'
'Mei, Ling'
'Dong, Chenxi'
'Zhao, Chunmei'
'Chen, Chen'
'Xu, Yimin'
'Xu, Wan'
'Li, Chunli'
'Wang, Guangxia'
'Ma, Zhiying'
'Wang, Hua'

_publ_section_title
;
 Photochemical skeletal editing: one-step transformation of diaryl
 dithiophenes into regiodefined helicenes.
;
_journal_issue 20
_journal_name_full 'Chemical science'
_journal_page_first 10082
_journal_page_last 10091
_journal_paper_doi 10.1039/d6sc01717g
_journal_volume 17
_journal_year 2026
_chemical_formula_moiety 'C30 H18 S'
_chemical_formula_sum 'C30 H18 S'
_chemical_formula_weight 410.50
_space_group_crystal_system monoclinic
_space_group_IT_number 14
_space_group_name_Hall '-P 2ybc'
_space_group_name_H-M_alt 'P 1 21/c 1'
_atom_sites_solution_hydrogens geom
_atom_sites_solution_primary dual
_audit_creation_date 2023-03-03
_audit_creation_method
; 
Olex2 1.2 
(compiled 2018.05.29 svn.r3508 for OlexSys, GUI svn.r5506) 
;
_audit_update_record
;
2025-08-09 deposited with the CCDC.	2026-03-25 downloaded from the CCDC.
;
_cell_angle_alpha 90
_cell_angle_beta 97.126(2)
_cell_angle_gamma 90
_cell_formula_units_Z 4
_cell_length_a 6.5519(2)
_cell_length_b 11.8227(6)
_cell_length_c 25.9099(13)
_cell_measurement_reflns_used 6739
_cell_measurement_temperature 150(2)
_cell_measurement_theta_max 28.284
_cell_measurement_theta_min 2.341
_cell_volume 1991.51(15)
_computing_cell_refinement 'SAINT V8.38A (?, 2016)'
_computing_data_collection 'Bruker XSCANS'
_computing_data_reduction 'SAINT V8.38A (?, 2016)'
_computing_molecular_graphics 'Olex2 (Dolomanov et al., 2009)'
_computing_publication_material 'Olex2 (Dolomanov et al., 2009)'
_computing_structure_refinement 'ShelXL (Sheldrick, 2015)'
_computing_structure_solution 'ShelXT (Sheldrick, 2015)'
_diffrn_ambient_temperature 150.0
_diffrn_measured_fraction_theta_full 0.999
_diffrn_measured_fraction_theta_max 0.996
_diffrn_measurement_device_type 'Bruker P4'
_diffrn_measurement_method '\w scans'
_diffrn_radiation_monochromator graphite
_diffrn_radiation_type MoK\a
_diffrn_radiation_wavelength 0.71073
_diffrn_reflns_av_R_equivalents 0.0540
_diffrn_reflns_av_unetI/netI 0.0461
_diffrn_reflns_Laue_measured_fraction_full 0.999
_diffrn_reflns_Laue_measured_fraction_max 0.996
_diffrn_reflns_limit_h_max 8
_diffrn_reflns_limit_h_min -8
_diffrn_reflns_limit_k_max 14
_diffrn_reflns_limit_k_min -15
_diffrn_reflns_limit_l_max 33
_diffrn_reflns_limit_l_min -34
_diffrn_reflns_number 21631
_diffrn_reflns_point_group_measured_fraction_full 0.999
_diffrn_reflns_point_group_measured_fraction_max 0.996
_diffrn_reflns_theta_full 25.242
_diffrn_reflns_theta_max 28.327
_diffrn_reflns_theta_min 2.340
_exptl_absorpt_coefficient_mu 0.178
_exptl_absorpt_correction_T_max 0.2627
_exptl_absorpt_correction_T_min 0.2308
_exptl_absorpt_correction_type multi-scan
_exptl_absorpt_process_details
'SADABS-2016/2 (Bruker,2016/2) was used for absorption correction. wR2(int) was 0.0957 before and 0.0585 after correction.'
_exptl_crystal_colour colourless
_exptl_crystal_colour_primary colourless
_exptl_crystal_density_diffrn 1.369
_exptl_crystal_description block
_exptl_crystal_F_000 856
_exptl_crystal_size_max 0.25
_exptl_crystal_size_mid 0.16
_exptl_crystal_size_min 0.12
_refine_diff_density_max 0.266
_refine_diff_density_min -0.304
_refine_diff_density_rms 0.048
_refine_ls_extinction_method none
_refine_ls_goodness_of_fit_ref 1.034
_refine_ls_hydrogen_treatment constr
_refine_ls_matrix_type full
_refine_ls_number_parameters 280
_refine_ls_number_reflns 4944
_refine_ls_number_restraints 0
_refine_ls_restrained_S_all 1.034
_refine_ls_R_factor_all 0.0670
_refine_ls_R_factor_gt 0.0420
_refine_ls_shift/su_max 0.001
_refine_ls_shift/su_mean 0.000
_refine_ls_structure_factor_coef Fsqd
_refine_ls_weighting_details 'w=1/[\s^2^(Fo^2^)+(0.0457P)^2^+0.4486P] where P=(Fo^2^+2Fc^2^)/3'
_refine_ls_weighting_scheme calc
_refine_ls_wR_factor_gt 0.0949
_refine_ls_wR_factor_ref 0.1063
_reflns_Friedel_coverage 0.000
_reflns_number_gt 3659
_reflns_number_total 4944
_reflns_threshold_expression 'I > 2\s(I)'
_cod_data_source_file d6sc01717g2.cif
_cod_data_source_block a_CCDC2
_cod_depositor_comments 'Adding full bibliography for 1576969--1576975.cif.'
_cod_database_code 1576974
_shelx_shelxl_version_number 2018/3
_shelx_space_group_comment
; 
The symmetry employed for this shelxl refinement is uniquely defined 
by the following loop, which should always be used as a source of 
symmetry information in preference to the above space-group names. 
They are only intended as comments. 
;
_shelx_estimated_absorpt_t_max 0.979
_shelx_estimated_absorpt_t_min 0.957
_olex2_refinement_description
; 
1. Fixed Uiso 
 At 1.2 times of: 
  All C(H) groups 
2.a Aromatic/amide H refined with riding coordinates: 
 C12(H12), C13(H13), C14(H14), C15(H15), C16(H16), C17(H17), C18(H18), 
 C19(H19), C21(H21), C22(H22), C23(H23), C24(H24), C25(H25), C26(H26), C27(H27), 
  C28(H28), C29(H29), C30(H30) 
;
_olex2_submission_special_instructions 'No special instructions were received'

loop_
_space_group_symop_operation_xyz
'x, y, z'
'-x, y+1/2, -z+1/2'
'-x, -y, -z'
'x, -y-1/2, z-1/2'

loop_
_atom_site_label
_atom_site_type_symbol
_atom_site_fract_x
_atom_site_fract_y
_atom_site_fract_z
_atom_site_U_iso_or_equiv
_atom_site_adp_type
_atom_site_occupancy
_atom_site_site_symmetry_order
_atom_site_calc_flag
_atom_site_refinement_flags_posn
_atom_site_refinement_flags_adp
_atom_site_refinement_flags_occupancy
_atom_site_disorder_assembly
_atom_site_disorder_group
C1 C 0.6321(2) 0.21920(13) 0.59504(6) 0.0238(3) Uani 1 1 d . . . . .
S1 S 0.35894(6) 0.07650(3) 0.61837(2) 0.02791(11) Uani 1 1 d . . . . .
C2 C 0.4572(2) 0.28515(14) 0.67018(6) 0.0253(3) Uani 1 1 d . . . . .
C3 C 0.7667(2) 0.31665(13) 0.59936(6) 0.0236(3) Uani 1 1 d . . . . .
C4 C 0.7447(2) 0.29352(13) 0.47169(6) 0.0242(3) Uani 1 1 d . . . . .
C5 C 0.4853(2) 0.20553(13) 0.62944(6) 0.0236(3) Uani 1 1 d . . . . .
C6 C 0.9102(2) 0.34114(14) 0.56346(6) 0.0259(3) Uani 1 1 d . . . . .
C7 C 0.7542(2) 0.23504(13) 0.42387(6) 0.0269(3) Uani 1 1 d . . . . .
C8 C 0.9121(2) 0.28179(14) 0.51257(6) 0.0260(3) Uani 1 1 d . . . . .
C9 C 0.7624(2) 0.38765(13) 0.64363(6) 0.0258(3) Uani 1 1 d . . . . .
C10 C 0.6023(2) 0.37334(13) 0.67759(6) 0.0264(3) Uani 1 1 d . . . . .
C11 C 0.2966(2) 0.27646(14) 0.70417(6) 0.0284(4) Uani 1 1 d . . . . .
C12 C 0.6382(2) 0.12308(13) 0.56135(6) 0.0270(3) Uani 1 1 d . . . . .
H12 H 0.729500 0.117206 0.535724 0.032 Uiso 1 1 calc R . . . .
C13 C 0.5709(2) 0.36227(13) 0.47667(6) 0.0263(3) Uani 1 1 d . . . . .
H13 H 0.561710 0.401293 0.508355 0.032 Uiso 1 1 calc R . . . .
C14 C 0.9178(2) 0.47024(14) 0.65396(6) 0.0304(4) Uani 1 1 d . . . . .
H14 H 0.921039 0.515375 0.684389 0.036 Uiso 1 1 calc R . . . .
C15 C 0.5014(2) 0.04210(14) 0.56972(6) 0.0287(3) Uani 1 1 d . . . . .
H15 H 0.485887 -0.026631 0.550645 0.034 Uiso 1 1 calc R . . . .
C16 C 1.0637(2) 0.48694(14) 0.62130(7) 0.0335(4) Uani 1 1 d . . . . .
H16 H 1.170072 0.540853 0.629843 0.040 Uiso 1 1 calc R . . . .
C17 C 0.4162(2) 0.37302(15) 0.43631(7) 0.0326(4) Uani 1 1 d . . . . .
H17 H 0.301913 0.420402 0.440097 0.039 Uiso 1 1 calc R . . . .
C18 C 0.5882(3) 0.24725(14) 0.38342(6) 0.0323(4) Uani 1 1 d . . . . .
H18 H 0.591700 0.207533 0.351666 0.039 Uiso 1 1 calc R . . . .
C19 C 1.0795(2) 0.21819(15) 0.50379(7) 0.0329(4) Uani 1 1 d . . . . .
H19 H 1.193637 0.213611 0.530173 0.040 Uiso 1 1 calc R . . . .
C20 C 0.2983(3) 0.35340(15) 0.74634(6) 0.0337(4) Uani 1 1 d . . . . .
C21 C 0.9272(3) 0.16693(15) 0.41800(7) 0.0348(4) Uani 1 1 d . . . . .
H21 H 0.932125 0.125851 0.386662 0.042 Uiso 1 1 calc R . . . .
C22 C 1.0559(2) 0.42466(14) 0.57547(7) 0.0315(4) Uani 1 1 d . . . . .
H22 H 1.152836 0.439912 0.551963 0.038 Uiso 1 1 calc R . . . .
C23 C 0.1308(2) 0.19873(15) 0.69696(7) 0.0334(4) Uani 1 1 d . . . . .
H23 H 0.119003 0.149615 0.667724 0.040 Uiso 1 1 calc R . . . .
C24 C 0.4245(3) 0.31467(15) 0.38927(7) 0.0342(4) Uani 1 1 d . . . . .
H24 H 0.315831 0.322386 0.361618 0.041 Uiso 1 1 calc R . . . .
C25 C 0.5905(3) 0.45127(16) 0.71945(7) 0.0357(4) Uani 1 1 d . . . . .
H25 H 0.685347 0.512278 0.724009 0.043 Uiso 1 1 calc R . . . .
C26 C 1.0869(3) 0.15972(16) 0.45692(7) 0.0385(4) Uani 1 1 d . . . . .
H26 H 1.203651 0.114938 0.452313 0.046 Uiso 1 1 calc R . . . .
C27 C 0.4480(3) 0.44039(17) 0.75264(7) 0.0393(4) Uani 1 1 d . . . . .
H27 H 0.448254 0.492058 0.780733 0.047 Uiso 1 1 calc R . . . .
C28 C -0.0138(3) 0.19246(17) 0.73121(7) 0.0395(4) Uani 1 1 d . . . . .
H28 H -0.121636 0.138447 0.725684 0.047 Uiso 1 1 calc R . . . .
C29 C -0.0027(3) 0.26493(18) 0.77395(7) 0.0442(5) Uani 1 1 d . . . . .
H29 H -0.100395 0.258939 0.798024 0.053 Uiso 1 1 calc R . . . .
C30 C 0.1487(3) 0.34431(18) 0.78097(7) 0.0431(5) Uani 1 1 d . . . . .
H30 H 0.153945 0.394539 0.809726 0.052 Uiso 1 1 calc R . . . .

loop_
_atom_site_aniso_label
_atom_site_aniso_U_11
_atom_site_aniso_U_22
_atom_site_aniso_U_33
_atom_site_aniso_U_23
_atom_site_aniso_U_13
_atom_site_aniso_U_12
C1 0.0261(7) 0.0213(8) 0.0232(8) 0.0027(6) 0.0004(6) 0.0027(6)
S1 0.0326(2) 0.0243(2) 0.0277(2) 0.00122(16) 0.00756(15) -0.00312(16)
C2 0.0284(8) 0.0269(8) 0.0197(7) 0.0030(6) -0.0002(6) 0.0056(6)
C3 0.0247(7) 0.0216(8) 0.0234(8) 0.0025(6) -0.0013(6) 0.0025(6)
C4 0.0267(8) 0.0202(8) 0.0263(8) 0.0045(6) 0.0057(6) -0.0028(6)
C5 0.0260(7) 0.0221(8) 0.0217(7) 0.0029(6) -0.0009(6) 0.0014(6)
C6 0.0249(7) 0.0245(8) 0.0276(8) 0.0042(7) 0.0001(6) 0.0019(6)
C7 0.0323(8) 0.0218(8) 0.0279(8) 0.0023(6) 0.0094(6) -0.0054(6)
C8 0.0240(7) 0.0239(8) 0.0309(8) 0.0063(6) 0.0067(6) -0.0009(6)
C9 0.0281(8) 0.0229(8) 0.0245(8) 0.0020(6) -0.0046(6) 0.0029(6)
C10 0.0308(8) 0.0253(8) 0.0216(8) 0.0005(6) -0.0031(6) 0.0060(6)
C11 0.0307(8) 0.0326(9) 0.0216(8) 0.0051(7) 0.0019(6) 0.0103(7)
C12 0.0303(8) 0.0247(8) 0.0268(8) 0.0005(6) 0.0064(6) 0.0010(6)
C13 0.0285(8) 0.0227(8) 0.0274(8) 0.0001(6) 0.0026(6) 0.0003(6)
C14 0.0350(9) 0.0242(8) 0.0291(9) 0.0011(7) -0.0072(7) 0.0000(7)
C15 0.0349(8) 0.0229(8) 0.0292(8) -0.0022(7) 0.0073(7) -0.0014(7)
C16 0.0318(8) 0.0271(9) 0.0384(10) 0.0033(7) -0.0081(7) -0.0058(7)
C17 0.0295(8) 0.0291(9) 0.0377(10) 0.0023(7) -0.0016(7) 0.0022(7)
C18 0.0437(10) 0.0267(9) 0.0268(9) -0.0003(7) 0.0047(7) -0.0093(7)
C19 0.0244(8) 0.0359(10) 0.0394(10) 0.0066(8) 0.0071(7) 0.0042(7)
C20 0.0371(9) 0.0422(10) 0.0209(8) 0.0023(7) 0.0007(7) 0.0136(8)
C21 0.0404(9) 0.0302(9) 0.0374(10) -0.0019(8) 0.0187(8) -0.0023(8)
C22 0.0264(8) 0.0310(9) 0.0364(9) 0.0075(8) 0.0012(6) -0.0037(7)
C23 0.0334(9) 0.0351(10) 0.0326(9) 0.0064(7) 0.0081(7) 0.0085(7)
C24 0.0396(9) 0.0295(9) 0.0309(9) 0.0033(7) -0.0060(7) -0.0053(7)
C25 0.0402(9) 0.0357(10) 0.0294(9) -0.0093(7) -0.0033(7) 0.0016(8)
C26 0.0339(9) 0.0360(10) 0.0485(11) 0.0017(9) 0.0170(8) 0.0076(8)
C27 0.0462(10) 0.0454(11) 0.0248(9) -0.0095(8) -0.0010(7) 0.0091(8)
C28 0.0361(9) 0.0423(11) 0.0421(10) 0.0142(8) 0.0127(8) 0.0100(8)
C29 0.0446(11) 0.0578(13) 0.0327(10) 0.0134(9) 0.0152(8) 0.0190(10)
C30 0.0495(11) 0.0564(13) 0.0241(9) 0.0015(8) 0.0078(8) 0.0172(10)

loop_
_atom_type_symbol
_atom_type_description
_atom_type_scat_dispersion_real
_atom_type_scat_dispersion_imag
_atom_type_scat_source
C C 0.0033 0.0016 'International Tables Vol C Tables 4.2.6.8 and 6.1.1.4'
H H 0.0000 0.0000 'International Tables Vol C Tables 4.2.6.8 and 6.1.1.4'
S S 0.1246 0.1234 'International Tables Vol C Tables 4.2.6.8 and 6.1.1.4'

loop_
_geom_angle_atom_site_label_1
_geom_angle_atom_site_label_2
_geom_angle_atom_site_label_3
_geom_angle
_geom_angle_site_symmetry_1
_geom_angle_site_symmetry_3
_geom_angle_publ_flag
C5 C1 C3 120.21(14) . . ?
C5 C1 C12 111.63(14) . . ?
C12 C1 C3 127.92(14) . . ?
C15 S1 C5 92.17(8) . . ?
C5 C2 C11 124.27(14) . . ?
C10 C2 C5 115.95(14) . . ?
C10 C2 C11 119.73(14) . . ?
C6 C3 C1 123.63(14) . . ?
C9 C3 C1 117.30(14) . . ?
C9 C3 C6 118.97(14) . . ?
C7 C4 C8 118.88(14) . . ?
C13 C4 C7 118.60(14) . . ?
C13 C4 C8 122.52(14) . . ?
C1 C5 S1 110.26(11) . . ?
C1 C5 C2 123.41(14) . . ?
C2 C5 S1 126.19(12) . . ?
C3 C6 C8 123.79(14) . . ?
C22 C6 C3 119.29(15) . . ?
C22 C6 C8 116.91(14) . . ?
C18 C7 C4 118.65(15) . . ?
C21 C7 C4 119.43(15) . . ?
C21 C7 C18 121.92(15) . . ?
C4 C8 C6 121.12(13) . . ?
C19 C8 C4 118.98(15) . . ?
C19 C8 C6 119.86(14) . . ?
C3 C9 C10 120.30(14) . . ?
C14 C9 C3 118.30(15) . . ?
C14 C9 C10 121.39(14) . . ?
C2 C10 C9 121.80(14) . . ?
C2 C10 C25 118.71(15) . . ?
C25 C10 C9 119.49(15) . . ?
C20 C11 C2 118.82(15) . . ?
C23 C11 C2 124.43(15) . . ?
C23 C11 C20 116.70(15) . . ?
C15 C12 C1 113.29(14) . . ?
C17 C13 C4 120.70(15) . . ?
C16 C14 C9 121.70(16) . . ?
C12 C15 S1 112.64(13) . . ?
C14 C16 C22 119.79(15) . . ?
C13 C17 C24 120.76(16) . . ?
C24 C18 C7 121.28(16) . . ?
C8 C19 C26 121.84(16) . . ?
C27 C20 C11 119.53(15) . . ?
C30 C20 C11 119.99(17) . . ?
C30 C20 C27 120.47(17) . . ?
C26 C21 C7 120.53(16) . . ?
C6 C22 C16 121.39(15) . . ?
C28 C23 C11 121.79(17) . . ?
C18 C24 C17 119.99(15) . . ?
C27 C25 C10 121.81(17) . . ?
C21 C26 C19 120.26(16) . . ?
C25 C27 C20 121.25(16) . . ?
C23 C28 C29 120.41(18) . . ?
C30 C29 C28 119.65(17) . . ?
C29 C30 C20 121.27(18) . . ?

loop_
_geom_bond_atom_site_label_1
_geom_bond_atom_site_label_2
_geom_bond_distance
_geom_bond_site_symmetry_2
_geom_bond_publ_flag
C1 C3 1.447(2) . ?
C1 C5 1.399(2) . ?
C1 C12 1.436(2) . ?
S1 C5 1.7424(16) . ?
S1 C15 1.7080(16) . ?
C2 C5 1.443(2) . ?
C2 C10 1.408(2) . ?
C2 C11 1.457(2) . ?
C3 C6 1.432(2) . ?
C3 C9 1.424(2) . ?
C4 C7 1.427(2) . ?
C4 C8 1.434(2) . ?
C4 C13 1.418(2) . ?
C6 C8 1.495(2) . ?
C6 C22 1.382(2) . ?
C7 C18 1.421(2) . ?
C7 C21 1.414(2) . ?
C8 C19 1.372(2) . ?
C9 C10 1.460(2) . ?
C9 C14 1.412(2) . ?
C10 C25 1.433(2) . ?
C11 C20 1.421(2) . ?
C11 C23 1.417(2) . ?
C12 C15 1.347(2) . ?
C13 C17 1.369(2) . ?
C14 C16 1.368(2) . ?
C16 C22 1.393(2) . ?
C17 C24 1.407(2) . ?
C18 C24 1.360(2) . ?
C19 C26 1.403(3) . ?
C20 C27 1.417(3) . ?
C20 C30 1.412(2) . ?
C21 C26 1.363(3) . ?
C23 C28 1.378(2) . ?
C25 C27 1.351(2) . ?
C28 C29 1.395(3) . ?
C29 C30 1.362(3) . ?
